data_7155877
loop_
_publ_author_name
'Groves, Brandon R.'
'Cameron, T. Stanley'
'Thompson, Alison'

_publ_section_title
;
 Deuteration and tautomeric reactivity of the 1-methyl functionality of
 free-base dipyrrins
;
_journal_name_full 'Org. Biomol. Chem.'
_journal_paper_doi 10.1039/C7OB01278K
_journal_year 2017
_chemical_formula_moiety 'C23 H27 Br N2 O2 '
_chemical_formula_sum 'C23 H27 Br N2 O2'
_chemical_formula_weight 443.38
_space_group_IT_number 15
_symmetry_cell_setting monoclinic
_symmetry_Int_Tables_number 15
_symmetry_space_group_name_Hall '-C 2yc'
_symmetry_space_group_name_H-M 'C 1 2/c 1'
_audit_update_record
;
2017-05-09 deposited with the CCDC.
2017-09-07 downloaded from the CCDC.
;
_cell_angle_alpha 90.0000
_cell_angle_beta 100.632(3)
_cell_angle_gamma 90.0000
_cell_formula_units_Z 8
_cell_length_a 24.5150(15)
_cell_length_b 8.3180(4)
_cell_length_c 22.0494(15)
_cell_measurement_reflns_used 17329
_cell_measurement_temperature 293.0
_cell_measurement_theta_max 38.7
_cell_measurement_theta_min 3.7
_cell_volume 4419.0(5)
_computing_cell_refinement PROCESS
_computing_data_collection PROCESS
_computing_data_reduction CrystalStructure
_computing_publication_material 'CrystalStructure 3.8'
_computing_structure_refinement CRYSTALS
_computing_structure_solution SHELXS97
_diffrn_ambient_temperature 293.0
_diffrn_detector_area_resol_mean 10.00
_diffrn_measured_fraction_theta_full 0.993
_diffrn_measured_fraction_theta_max 0.993
_diffrn_measurement_device_type 'Rigaku RAXIS-RAPID'
_diffrn_measurement_method \w
_diffrn_radiation_type 'Mo K\a'
_diffrn_radiation_wavelength 0.71075
_diffrn_reflns_av_R_equivalents 0.068
_diffrn_reflns_limit_h_max 42
_diffrn_reflns_limit_h_min -42
_diffrn_reflns_limit_k_max 14
_diffrn_reflns_limit_k_min -13
_diffrn_reflns_limit_l_max 38
_diffrn_reflns_limit_l_min -38
_diffrn_reflns_number 5254
_diffrn_reflns_theta_full 38.66
_diffrn_reflns_theta_max 38.66
_exptl_absorpt_coefficient_mu 1.886
_exptl_absorpt_correction_T_max 0.740
_exptl_absorpt_correction_T_min 0.527
_exptl_absorpt_correction_type multi-scan
_exptl_absorpt_process_details
;
    Higashi, T. (1995). Program for Absorption Correction.
    Rigaku Corporation, Tokyo, Japan.
;
_exptl_crystal_colour orange
_exptl_crystal_density_diffrn 1.333
_exptl_crystal_density_method 'not measured'
_exptl_crystal_description needleplate
_exptl_crystal_F_000 1840.00
_exptl_crystal_size_max 0.38
_exptl_crystal_size_mid 0.21
_exptl_crystal_size_min 0.16
_refine_diff_density_max 0.27
_refine_diff_density_min -0.48
_refine_ls_extinction_method none
_refine_ls_goodness_of_fit_ref 1.070
_refine_ls_hydrogen_treatment noref
_refine_ls_number_parameters 253
_refine_ls_number_reflns 2819
_refine_ls_R_factor_gt 0.0395
_refine_ls_shift/su_max 0.0000
_refine_ls_structure_factor_coef F
_refine_ls_weighting_details
;
    Chebychev polynomial with 3 parameters (Carruthers & Watkin, 1979)
    10.2100    1.6974    8.4413
;
_refine_ls_weighting_scheme calc
_refine_ls_wR_factor_ref 0.0502
_reflns_number_gt 2785
_reflns_number_total 5254
_reflns_threshold_expression F^2^>2.0\s(F^2^)
_cod_data_source_file c7ob01278k2.cif
_cod_data_source_block '__Brdn1'
_cod_original_formula_sum 'C23 H27 Br N2 O2 '
_cod_database_code 7155877

loop_
_symmetry_equiv_pos_site_id
_symmetry_equiv_pos_as_xyz
1 +X,+Y,+Z
2 -X,+Y,1/2-Z
3 -X,-Y,-Z
4 +X,-Y,1/2+Z
5 1/2+X,1/2+Y,+Z
6 1/2-X,1/2+Y,1/2-Z
7 1/2-X,1/2-Y,-Z
8 1/2+X,1/2-Y,1/2+Z

loop_
_atom_site_label
_atom_site_type_symbol
_atom_site_fract_x
_atom_site_fract_y
_atom_site_fract_z
_atom_site_U_iso_or_equiv
_atom_site_adp_type
_atom_site_occupancy
_atom_site_symmetry_multiplicity
_atom_site_calc_flag
_atom_site_refinement_flags
Br1 Br 0.418240(10) 0.57883(5) -0.161950(10) 0.09194(12) Uani 1.00 1 d .
O1 O 0.41641(9) 1.0343(2) 0.13784(10) 0.0757(6) Uani 1.00 1 d .
O2 O 0.34872(10) 1.0588(2) 0.05544(11) 0.0841(7) Uani 1.00 1 d .
N1 N 0.54611(9) 0.5681(2) -0.08665(10) 0.0612(6) Uani 1.00 1 d .
N2 N 0.45228(9) 0.7683(2) -0.02997(10) 0.0612(6) Uani 1.00 1 d .
C1 C 0.58121(12) 0.4865(3) -0.11473(13) 0.0629(7) Uani 1.00 1 d .
C2 C 0.63358(11) 0.4792(3) -0.07441(13) 0.0623(7) Uani 1.00 1 d .
C3 C 0.62825(11) 0.5596(3) -0.02155(13) 0.0624(7) Uani 1.00 1 d .
C4 C 0.57251(11) 0.6171(3) -0.02808(12) 0.0583(7) Uani 1.00 1 d .
C5 C 0.55073(11) 0.7023(3) 0.01506(12) 0.0608(7) Uani 1.00 1 d .
C6 C 0.49889(11) 0.7715(3) 0.01667(11) 0.0578(6) Uani 1.00 1 d .
C7 C 0.48475(11) 0.8613(3) 0.06508(12) 0.0587(7) Uani 1.00 1 d .
C8 C 0.42943(11) 0.9121(3) 0.04636(13) 0.0588(7) Uani 1.00 1 d .
C9 C 0.41070(11) 0.8511(3) -0.01308(13) 0.0608(7) Uani 1.00 1 d .
C10 C 0.39356(12) 1.0084(3) 0.07880(14) 0.0656(8) Uani 1.00 1 d .
C11 C 0.38242(14) 1.1233(4) 0.17416(17) 0.0803(10) Uani 1.00 1 d .
C12 C 0.34133(12) 1.0154(3) 0.19639(13) 0.0659(8) Uani 1.00 1 d .
C13 C 0.35748(16) 0.9126(5) 0.24491(18) 0.0995(12) Uani 1.00 1 d .
C14 C 0.3200(2) 0.8100(6) 0.2649(2) 0.1222(18) Uani 1.00 1 d .
C15 C 0.26485(19) 0.8140(4) 0.2359(2) 0.0985(14) Uani 1.00 1 d .
C16 C 0.24837(14) 0.9153(4) 0.18757(17) 0.0806(10) Uani 1.00 1 d .
C17 C 0.28616(12) 1.0139(4) 0.16803(14) 0.0699(8) Uani 1.00 1 d .
C18 C 0.56485(14) 0.4200(4) -0.17719(15) 0.0794(10) Uani 1.00 1 d .
C19 C 0.68424(13) 0.3999(4) -0.09088(16) 0.0768(9) Uani 1.00 1 d .
C20 C 0.71667(15) 0.5084(5) -0.1260(2) 0.0958(12) Uani 1.00 1 d .
C21 C 0.67285(14) 0.5913(4) 0.03323(16) 0.0854(10) Uani 1.00 1 d .
C22 C 0.52353(13) 0.8976(4) 0.12441(13) 0.0717(8) Uani 1.00 1 d .
C23 C 0.35632(13) 0.8674(4) -0.05568(16) 0.0846(10) Uani 1.00 1 d .
H1 H 0.5145 0.5801 -0.1018 0.072 Uiso 1.00 1 c R
H2 H 0.4486 0.7196 -0.0615 0.072 Uiso 1.00 1 c R
H3 H 0.6841 0.7008 0.0329 0.102 Uiso 1.00 1 c R
H4 H 0.6933 0.5422 -0.1633 0.115 Uiso 1.00 1 c R
H5 H 0.5789 0.4865 -0.2058 0.095 Uiso 1.00 1 c R
H6 H 0.5030 0.9031 0.1571 0.087 Uiso 1.00 1 c R
H7 H 0.5767 0.7172 0.0522 0.072 Uiso 1.00 1 c R
H8 H 0.4060 1.1696 0.2090 0.095 Uiso 1.00 1 c R
H9 H 0.3632 1.2064 0.1495 0.095 Uiso 1.00 1 c R
H10 H 0.5798 0.3146 -0.1784 0.095 Uiso 1.00 1 c R
H11 H 0.5256 0.4152 -0.1878 0.095 Uiso 1.00 1 c R
H12 H 0.7288 0.6002 -0.1015 0.115 Uiso 1.00 1 c R
H13 H 0.7477 0.4526 -0.1354 0.115 Uiso 1.00 1 c R
H14 H 0.6590 0.5705 0.0699 0.102 Uiso 1.00 1 c R
H15 H 0.7038 0.5237 0.0317 0.102 Uiso 1.00 1 c R
H16 H 0.5506 0.8154 0.1329 0.087 Uiso 1.00 1 c R
H17 H 0.5412 0.9980 0.1210 0.087 Uiso 1.00 1 c R
H18 H 0.3566 0.9604 -0.0806 0.102 Uiso 1.00 1 c R
H19 H 0.3275 0.8776 -0.0322 0.102 Uiso 1.00 1 c R
H20 H 0.3497 0.7750 -0.0812 0.102 Uiso 1.00 1 c R
H21 H 0.3951 0.9117 0.2652 0.119 Uiso 1.00 1 c R
H22 H 0.3319 0.7385 0.2982 0.146 Uiso 1.00 1 c R
H23 H 0.2386 0.7465 0.2498 0.118 Uiso 1.00 1 c R
H24 H 0.2106 0.9171 0.1677 0.096 Uiso 1.00 1 c R
H25 H 0.2742 1.0833 0.1339 0.082 Uiso 1.00 1 c R
H26 H 0.7080 0.3666 -0.0540 0.091 Uiso 1.00 1 c R
H27 H 0.6727 0.3077 -0.1157 0.091 Uiso 1.00 1 c R

loop_
_atom_site_aniso_label
_atom_site_aniso_U_11
_atom_site_aniso_U_22
_atom_site_aniso_U_33
_atom_site_aniso_U_12
_atom_site_aniso_U_13
_atom_site_aniso_U_23
Br1 0.06030(19) 0.1420(3) 0.0703(2) -0.00071(18) 0.00369(13) -0.02446(19)
O1 0.0628(11) 0.0889(14) 0.0787(13) -0.0019(10) 0.0213(9) -0.0165(10)
O2 0.0729(13) 0.0981(16) 0.0833(13) 0.0211(11) 0.0198(11) 0.0119(11)
N1 0.0499(10) 0.0732(14) 0.0606(11) -0.0028(10) 0.0108(9) 0.0054(10)
N2 0.0561(11) 0.0717(14) 0.0565(10) -0.0044(10) 0.0119(8) 0.0000(10)
C1 0.0633(15) 0.0652(16) 0.0631(14) -0.0045(13) 0.0194(12) 0.0043(12)
C2 0.0578(15) 0.0630(16) 0.0684(15) 0.0041(12) 0.0175(12) 0.0100(13)
C3 0.0542(13) 0.0669(17) 0.0655(14) 0.0033(12) 0.0099(11) 0.0124(12)
C4 0.0547(13) 0.0679(17) 0.0525(12) -0.0007(11) 0.0107(10) 0.0087(11)
C5 0.0546(13) 0.0673(17) 0.0602(13) -0.0031(12) 0.0096(10) 0.0077(12)
C6 0.0546(13) 0.0642(16) 0.0553(12) -0.0051(12) 0.0120(10) 0.0070(11)
C7 0.0590(14) 0.0622(15) 0.0565(13) -0.0076(12) 0.0147(10) 0.0064(11)
C8 0.0561(13) 0.0592(15) 0.0636(14) -0.0062(12) 0.0178(11) 0.0067(12)
C9 0.0513(13) 0.0668(16) 0.0656(15) -0.0029(12) 0.0142(11) 0.0071(13)
C10 0.0662(17) 0.0607(16) 0.0741(17) -0.0050(13) 0.0237(14) 0.0075(13)
C11 0.0693(18) 0.081(2) 0.095(2) -0.0043(15) 0.0249(16) -0.0263(17)
C12 0.0677(16) 0.0699(17) 0.0621(15) 0.0091(14) 0.0174(12) -0.0119(13)
C13 0.081(2) 0.141(3) 0.0729(19) 0.018(2) 0.0047(17) 0.013(2)
C14 0.155(4) 0.135(3) 0.082(2) 0.032(3) 0.034(2) 0.039(2)
C15 0.111(2) 0.099(2) 0.097(2) -0.001(2) 0.050(2) 0.014(2)
C16 0.0686(18) 0.091(2) 0.085(2) 0.0012(17) 0.0212(15) -0.0029(18)
C17 0.0637(16) 0.0732(18) 0.0722(16) 0.0066(14) 0.0111(13) 0.0030(14)
C18 0.0764(19) 0.097(2) 0.0672(17) -0.0023(17) 0.0195(14) -0.0044(16)
C19 0.0698(18) 0.079(2) 0.0831(19) 0.0136(15) 0.0189(15) 0.0061(15)
C20 0.0673(19) 0.105(2) 0.124(3) 0.0143(19) 0.040(2) 0.012(2)
C21 0.0643(17) 0.108(2) 0.0777(19) 0.0115(17) -0.0026(14) 0.0055(18)
C22 0.0649(16) 0.090(2) 0.0600(14) -0.0030(14) 0.0118(12) -0.0025(14)
C23 0.0605(17) 0.109(2) 0.0814(19) 0.0028(16) 0.0055(14) -0.0026(18)

loop_
_atom_type_symbol
_atom_type_description
_atom_type_scat_dispersion_real
_atom_type_scat_dispersion_imag
_atom_type_scat_source
C C 0.003 0.002
;
International Tables for Crystallography
(1992, Vol. C, Tables 4.2.6.8 and 6.1.1.4)
;
N N 0.006 0.003
;
International Tables for Crystallography
(1992, Vol. C, Tables 4.2.6.8 and 6.1.1.4)
;
H H 0.000 0.000
;
International Tables for Crystallography
(1992, Vol. C, Table 6.1.1.4)
;
Br Br -0.290 2.459
;
International Tables for Crystallography
(1992, Vol. C, Tables 4.2.6.8 and 6.1.1.4)
;
O O 0.011 0.006
;
International Tables for Crystallography
(1992, Vol. C, Tables 4.2.6.8 and 6.1.1.4)
;

loop_
_geom_angle_atom_site_label_1
_geom_angle_atom_site_label_2
_geom_angle_atom_site_label_3
_geom_angle
_geom_angle_publ_flag
C(10) O(1) C(11) 115.9(2) yes
C(1) N(1) C(4) 110.5(2) yes
C(6) N(2) C(9) 110.4(2) yes
N(1) C(1) C(2) 108.5(2) yes
N(1) C(1) C(18) 122.6(2) yes
C(2) C(1) C(18) 129.0(2) yes
C(1) C(2) C(3) 107.1(2) yes
C(1) C(2) C(19) 123.8(2) yes
C(3) C(2) C(19) 129.0(2) yes
C(2) C(3) C(4) 108.5(2) yes
C(2) C(3) C(21) 127.1(2) yes
C(4) C(3) C(21) 124.4(2) yes
N(1) C(4) C(3) 105.5(2) yes
N(1) C(4) C(5) 128.3(2) yes
C(3) C(4) C(5) 126.2(2) yes
C(4) C(5) C(6) 134.5(2) yes
N(2) C(6) C(5) 126.8(2) yes
N(2) C(6) C(7) 106.8(2) yes
C(5) C(6) C(7) 126.3(2) yes
C(6) C(7) C(8) 107.3(2) yes
C(6) C(7) C(22) 124.6(2) yes
C(8) C(7) C(22) 128.1(2) yes
C(7) C(8) C(9) 107.3(2) yes
C(7) C(8) C(10) 130.7(2) yes
C(9) C(8) C(10) 122.0(2) yes
N(2) C(9) C(8) 108.2(2) yes
N(2) C(9) C(23) 120.7(2) yes
C(8) C(9) C(23) 131.2(2) yes
O(1) C(10) O(2) 123.2(2) yes
O(1) C(10) C(8) 112.4(2) yes
O(2) C(10) C(8) 124.4(2) yes
O(1) C(11) C(12) 111.2(2) yes
C(11) C(12) C(13) 121.0(2) yes
C(11) C(12) C(17) 121.2(2) yes
C(13) C(12) C(17) 117.8(3) yes
C(12) C(13) C(14) 121.4(3) yes
C(13) C(14) C(15) 119.1(4) yes
C(14) C(15) C(16) 120.0(4) yes
C(15) C(16) C(17) 119.9(3) yes
C(12) C(17) C(16) 121.8(2) yes
C(2) C(19) C(20) 113.4(2) yes
C(1) N(1) H(1) 122.2 no
C(4) N(1) H(1) 127.3 no
C(6) N(2) H(2) 126.9 no
C(9) N(2) H(2) 122.5 no
C(4) C(5) H(7) 112.5 no
C(6) C(5) H(7) 113.0 no
O(1) C(11) H(8) 108.9 no
O(1) C(11) H(9) 109.2 no
C(12) C(11) H(8) 108.9 no
C(12) C(11) H(9) 109.3 no
H(8) C(11) H(9) 109.3 no
C(12) C(13) H(21) 119.3 no
C(14) C(13) H(21) 119.4 no
C(13) C(14) H(22) 120.4 no
C(15) C(14) H(22) 120.5 no
C(14) C(15) H(23) 119.9 no
C(16) C(15) H(23) 120.0 no
C(15) C(16) H(24) 119.7 no
C(17) C(16) H(24) 120.4 no
C(12) C(17) H(25) 119.1 no
C(16) C(17) H(25) 119.1 no
C(1) C(18) H(5) 109.5 no
C(1) C(18) H(10) 109.4 no
C(1) C(18) H(11) 109.7 no
H(5) C(18) H(10) 109.2 no
H(5) C(18) H(11) 109.6 no
H(10) C(18) H(11) 109.4 no
C(2) C(19) H(26) 108.9 no
C(2) C(19) H(27) 108.7 no
C(20) C(19) H(26) 108.4 no
C(20) C(19) H(27) 108.4 no
H(26) C(19) H(27) 109.0 no
C(19) C(20) H(4) 109.2 no
C(19) C(20) H(12) 109.3 no
C(19) C(20) H(13) 109.9 no
H(4) C(20) H(12) 109.1 no
H(4) C(20) H(13) 109.5 no
H(12) C(20) H(13) 109.8 no
C(3) C(21) H(3) 109.4 no
C(3) C(21) H(14) 109.5 no
C(3) C(21) H(15) 109.7 no
H(3) C(21) H(14) 109.4 no
H(3) C(21) H(15) 109.4 no
H(14) C(21) H(15) 109.6 no
C(7) C(22) H(6) 109.4 no
C(7) C(22) H(16) 109.6 no
C(7) C(22) H(17) 109.4 no
H(6) C(22) H(16) 109.5 no
H(6) C(22) H(17) 109.3 no
H(16) C(22) H(17) 109.6 no
C(9) C(23) H(18) 109.7 no
C(9) C(23) H(19) 109.4 no
C(9) C(23) H(20) 109.7 no
H(18) C(23) H(19) 109.1 no
H(18) C(23) H(20) 109.6 no
H(19) C(23) H(20) 109.4 no

loop_
_geom_bond_atom_site_label_1
_geom_bond_atom_site_label_2
_geom_bond_distance
_geom_bond_publ_flag
O(1) C(10) 1.336(3) yes
O(1) C(11) 1.460(4) yes
O(2) C(10) 1.200(3) yes
N(1) C(1) 1.335(3) yes
N(1) C(4) 1.394(3) yes
N(2) C(6) 1.389(3) yes
N(2) C(9) 1.339(3) yes
C(1) C(2) 1.422(3) yes
C(1) C(18) 1.470(4) yes
C(2) C(3) 1.371(4) yes
C(2) C(19) 1.508(4) yes
C(3) C(4) 1.430(3) yes
C(3) C(21) 1.496(4) yes
C(4) C(5) 1.371(4) yes
C(5) C(6) 1.401(3) yes
C(6) C(7) 1.398(3) yes
C(7) C(8) 1.408(3) yes
C(7) C(22) 1.499(3) yes
C(8) C(9) 1.401(3) yes
C(8) C(10) 1.469(4) yes
C(9) C(23) 1.489(3) yes
C(11) C(12) 1.498(4) yes
C(12) C(13) 1.370(5) yes
C(12) C(17) 1.381(3) yes
C(13) C(14) 1.384(7) yes
C(14) C(15) 1.386(7) yes
C(15) C(16) 1.359(5) yes
C(16) C(17) 1.366(4) yes
C(19) C(20) 1.508(5) yes
N(1) H(1) 0.791 no
N(2) H(2) 0.795 no
C(5) H(7) 0.948 no
C(11) H(8) 0.954 no
C(11) H(9) 0.949 no
C(13) H(21) 0.948 no
C(14) H(22) 0.948 no
C(15) H(23) 0.948 no
C(16) H(24) 0.948 no
C(17) H(25) 0.950 no
C(18) H(5) 0.951 no
C(18) H(10) 0.953 no
C(18) H(11) 0.948 no
C(19) H(26) 0.951 no
C(19) H(27) 0.954 no
C(20) H(4) 0.954 no
C(20) H(12) 0.950 no
C(20) H(13) 0.946 no
C(21) H(3) 0.952 no
C(21) H(14) 0.949 no
C(21) H(15) 0.949 no
C(22) H(6) 0.952 no
C(22) H(16) 0.948 no
C(22) H(17) 0.950 no
C(23) H(18) 0.950 no
C(23) H(19) 0.954 no
C(23) H(20) 0.948 no

loop_
_geom_contact_atom_site_label_1
_geom_contact_atom_site_label_2
_geom_contact_distance
_geom_contact_site_symmetry_2
Br(1) N(1) 3.267(2) .
Br(1) N(2) 3.279(2) .
O(2) C(3) 3.333(3) 3_675
O(2) C(4) 3.433(3) 3_675
O(2) C(21) 3.492(4) 3_675
N(1) Br(1) 3.267(2) .
N(1) C(6) 3.494(3) 3_665
N(2) Br(1) 3.279(2) .
N(2) C(4) 3.546(3) 3_665
N(2) C(7) 3.594(3) 3_675
N(2) C(22) 3.587(4) 3_675
C(1) C(7) 3.583(4) 3_665
C(3) O(2) 3.333(3) 3_675
C(4) O(2) 3.433(3) 3_675
C(4) N(2) 3.546(3) 3_665
C(4) C(10) 3.462(4) 3_675
C(5) C(8) 3.549(3) 3_675
C(6) N(1) 3.494(3) 3_665
C(6) C(8) 3.584(3) 3_675
C(7) N(2) 3.594(3) 3_675
C(7) C(1) 3.583(4) 3_665
C(8) C(5) 3.549(3) 3_675
C(8) C(6) 3.584(3) 3_675
C(10) C(4) 3.462(4) 3_675
C(21) O(2) 3.492(4) 3_675
C(22) N(2) 3.587(4) 3_675
Br(1) H(1) 2.485 .
Br(1) H(2) 2.495 .
Br(1) H(5) 3.028 2_654
Br(1) H(7) 3.439 3_665
Br(1) H(8) 3.500 4_574
Br(1) H(11) 3.109 .
Br(1) H(14) 3.266 3_665
Br(1) H(16) 3.401 3_665
Br(1) H(20) 3.125 .
Br(1) H(22) 3.396 4_564
Br(1) H(24) 3.138 7_565
O(1) H(10) 3.033 3_665
O(1) H(27) 3.565 3_665
O(2) H(3) 2.804 3_675
O(2) H(15) 3.507 5_455
O(2) H(27) 3.405 3_665
N(1) H(9) 3.394 3_675
N(2) H(17) 2.819 3_675
C(1) H(8) 3.583 3_675
C(1) H(9) 3.059 3_675
C(2) H(9) 3.105 3_675
C(3) H(9) 3.466 3_675
C(3) H(20) 3.566 3_665
C(4) H(2) 3.520 3_665
C(5) H(1) 3.587 3_665
C(6) H(1) 3.523 3_665
C(6) H(17) 3.571 3_675
C(7) H(10) 3.514 3_665
C(7) H(11) 3.596 3_665
C(8) H(10) 3.511 3_665
C(9) H(17) 3.108 3_675
C(10) H(10) 3.455 3_665
C(10) H(27) 3.272 3_665
C(11) H(4) 3.329 3_675
C(11) H(5) 3.417 3_675
C(12) H(10) 3.422 3_665
C(12) H(23) 3.129 6_555
C(12) H(27) 3.207 3_665
C(13) H(10) 2.986 3_665
C(13) H(16) 3.278 2_655
C(13) H(17) 3.565 2_655
C(13) H(27) 3.353 3_665
C(14) H(10) 3.532 3_665
C(14) H(16) 3.534 2_655
C(14) H(27) 3.469 3_665
C(15) H(4) 3.301 8_465
C(15) H(13) 3.109 3_665
C(15) H(13) 3.528 8_465
C(15) H(27) 3.447 3_665
C(16) H(13) 3.277 3_665
C(16) H(14) 3.331 5_455
C(16) H(15) 3.526 5_455
C(16) H(20) 3.422 7_565
C(16) H(22) 3.380 6_555
C(16) H(23) 3.071 6_555
C(16) H(27) 3.290 3_665
C(17) H(12) 3.519 3_675
C(17) H(14) 3.483 5_455
C(17) H(15) 3.299 5_455
C(17) H(23) 2.792 6_555
C(17) H(27) 3.152 3_665
C(18) H(6) 3.235 3_665
C(18) H(8) 3.583 3_675
C(18) H(9) 3.570 3_675
C(18) H(11) 3.368 2_654
C(19) H(19) 3.517 5_545
C(20) H(9) 3.059 3_675
C(20) H(18) 3.416 5_545
C(20) H(19) 3.283 5_545
C(20) H(23) 3.533 8_564
C(20) H(25) 3.410 3_675
C(21) H(20) 3.305 3_665
C(21) H(24) 3.277 5_545
C(21) H(25) 3.012 5_545
C(22) H(2) 3.589 3_675
C(22) H(10) 3.473 3_665
C(22) H(11) 3.286 3_665
C(22) H(18) 3.465 3_675
C(22) H(21) 2.851 2_655
C(23) H(13) 2.994 5_455
C(23) H(17) 3.312 3_675
C(23) H(24) 3.591 7_565
H(1) Br(1) 2.485 .
H(1) C(5) 3.587 3_665
H(1) C(6) 3.523 3_665
H(2) Br(1) 2.495 .
H(2) C(4) 3.520 3_665
H(2) C(22) 3.589 3_675
H(2) H(14) 3.555 3_665
H(2) H(17) 2.724 3_675
H(3) O(2) 2.804 3_675
H(3) H(12) 2.898 7_665
H(3) H(18) 3.230 3_675
H(3) H(19) 3.519 3_675
H(3) H(25) 2.997 5_545
H(4) C(11) 3.329 3_675
H(4) C(15) 3.301 8_564
H(4) H(8) 3.433 3_675
H(4) H(9) 2.557 3_675
H(4) H(23) 2.963 8_564
H(4) H(25) 3.251 3_675
H(5) Br(1) 3.028 2_654
H(5) C(11) 3.417 3_675
H(5) H(8) 2.887 3_675
H(5) H(9) 3.071 3_675
H(5) H(11) 3.194 2_654
H(6) C(18) 3.235 3_665
H(6) H(10) 2.825 3_665
H(6) H(11) 2.853 3_665
H(6) H(21) 2.757 2_655
H(7) Br(1) 3.439 3_665
H(7) H(18) 3.143 3_675
H(8) Br(1) 3.500 4_575
H(8) C(1) 3.583 3_675
H(8) C(18) 3.583 3_675
H(8) H(4) 3.433 3_675
H(8) H(5) 2.887 3_675
H(9) N(1) 3.394 3_675
H(9) C(1) 3.059 3_675
H(9) C(2) 3.105 3_675
H(9) C(3) 3.466 3_675
H(9) C(18) 3.570 3_675
H(9) C(20) 3.059 3_675
H(9) H(4) 2.557 3_675
H(9) H(5) 3.071 3_675
H(9) H(12) 2.813 3_675
H(10) O(1) 3.033 3_665
H(10) C(7) 3.514 3_665
H(10) C(8) 3.511 3_665
H(10) C(10) 3.455 3_665
H(10) C(12) 3.422 3_665
H(10) C(13) 2.986 3_665
H(10) C(14) 3.532 3_665
H(10) C(22) 3.473 3_665
H(10) H(6) 2.825 3_665
H(10) H(21) 2.832 3_665
H(11) Br(1) 3.109 .
H(11) C(7) 3.596 3_665
H(11) C(18) 3.368 2_654
H(11) C(22) 3.286 3_665
H(11) H(5) 3.194 2_654
H(11) H(6) 2.853 3_665
H(11) H(11) 2.797 2_654
H(11) H(16) 3.078 3_665
H(12) C(17) 3.519 3_675
H(12) H(3) 2.898 7_665
H(12) H(9) 2.813 3_675
H(12) H(18) 3.294 5_545
H(12) H(19) 3.203 5_545
H(12) H(23) 3.565 8_564
H(12) H(25) 2.725 3_675
H(13) C(15) 3.109 3_665
H(13) C(15) 3.528 8_564
H(13) C(16) 3.277 3_665
H(13) C(23) 2.994 5_545
H(13) H(18) 2.722 5_545
H(13) H(19) 2.786 5_545
H(13) H(20) 2.961 5_545
H(13) H(23) 3.088 3_665
H(13) H(23) 3.537 8_564
H(13) H(24) 3.358 3_665
H(14) Br(1) 3.266 3_665
H(14) C(16) 3.331 5_545
H(14) C(17) 3.483 5_545
H(14) H(2) 3.555 3_665
H(14) H(20) 2.896 3_665
H(14) H(22) 3.197 2_655
H(14) H(24) 2.622 5_545
H(14) H(25) 2.917 5_545
H(15) O(2) 3.507 5_545
H(15) C(16) 3.526 5_545
H(15) C(17) 3.299 5_545
H(15) H(19) 3.426 3_665
H(15) H(20) 3.100 3_665
H(15) H(24) 3.103 5_545
H(15) H(25) 2.622 5_545
H(16) Br(1) 3.401 3_665
H(16) C(13) 3.278 2_655
H(16) C(14) 3.534 2_655
H(16) H(11) 3.078 3_665
H(16) H(18) 3.308 3_675
H(16) H(21) 2.521 2_655
H(16) H(22) 3.065 2_655
H(17) N(2) 2.819 3_675
H(17) C(6) 3.571 3_675
H(17) C(9) 3.108 3_675
H(17) C(13) 3.565 2_655
H(17) C(23) 3.312 3_675
H(17) H(2) 2.724 3_675
H(17) H(18) 2.829 3_675
H(17) H(20) 3.515 3_675
H(17) H(21) 2.795 2_655
H(18) C(20) 3.416 5_455
H(18) C(22) 3.465 3_675
H(18) H(3) 3.230 3_675
H(18) H(7) 3.143 3_675
H(18) H(12) 3.294 5_455
H(18) H(13) 2.722 5_455
H(18) H(16) 3.308 3_675
H(18) H(17) 2.829 3_675
H(19) C(19) 3.517 5_455
H(19) C(20) 3.283 5_455
H(19) H(3) 3.519 3_675
H(19) H(12) 3.203 5_455
H(19) H(13) 2.786 5_455
H(19) H(15) 3.426 3_665
H(19) H(26) 3.017 3_665
H(19) H(26) 2.882 5_455
H(20) Br(1) 3.125 .
H(20) C(3) 3.566 3_665
H(20) C(16) 3.422 7_565
H(20) C(21) 3.305 3_665
H(20) H(13) 2.961 5_455
H(20) H(14) 2.896 3_665
H(20) H(15) 3.100 3_665
H(20) H(17) 3.515 3_675
H(20) H(24) 2.709 7_565
H(21) C(22) 2.851 2_655
H(21) H(6) 2.757 2_655
H(21) H(10) 2.832 3_665
H(21) H(16) 2.521 2_655
H(21) H(17) 2.795 2_655
H(22) Br(1) 3.396 4_565
H(22) C(16) 3.380 6_545
H(22) H(14) 3.197 2_655
H(22) H(16) 3.065 2_655
H(22) H(24) 3.015 6_545
H(22) H(25) 3.480 6_545
H(23) C(12) 3.129 6_545
H(23) C(16) 3.071 6_545
H(23) C(17) 2.792 6_545
H(23) C(20) 3.533 8_465
H(23) H(4) 2.963 8_465
H(23) H(12) 3.565 8_465
H(23) H(13) 3.088 3_665
H(23) H(13) 3.537 8_465
H(23) H(24) 3.395 6_545
H(23) H(25) 2.967 6_545
H(24) Br(1) 3.138 7_565
H(24) C(21) 3.277 5_455
H(24) C(23) 3.591 7_565
H(24) H(13) 3.358 3_665
H(24) H(14) 2.622 5_455
H(24) H(15) 3.103 5_455
H(24) H(20) 2.709 7_565
H(24) H(22) 3.015 6_555
H(24) H(23) 3.395 6_555
H(25) C(20) 3.410 3_675
H(25) C(21) 3.012 5_455
H(25) H(3) 2.997 5_455
H(25) H(4) 3.251 3_675
H(25) H(12) 2.725 3_675
H(25) H(14) 2.917 5_455
H(25) H(15) 2.622 5_455
H(25) H(22) 3.480 6_555
H(25) H(23) 2.967 6_555
H(25) H(27) 3.553 3_665
H(26) H(19) 3.017 3_665
H(26) H(19) 2.882 5_545
H(26) H(26) 3.443 7_655
H(27) O(1) 3.565 3_665
H(27) O(2) 3.405 3_665
H(27) C(10) 3.272 3_665
H(27) C(12) 3.207 3_665
H(27) C(13) 3.353 3_665
H(27) C(14) 3.469 3_665
H(27) C(15) 3.447 3_665
H(27) C(16) 3.290 3_665
H(27) C(17) 3.152 3_665
H(27) H(25) 3.553 3_665

loop_
_geom_torsion_atom_site_label_1
_geom_torsion_atom_site_label_2
_geom_torsion_atom_site_label_3
_geom_torsion_atom_site_label_4
_geom_torsion
C(10) O(1) C(11) C(12) 81.6(3)
C(11) O(1) C(10) O(2) 2.5(4)
C(11) O(1) C(10) C(8) -177.5(2)
C(1) N(1) C(4) C(3) 0.4(3)
C(1) N(1) C(4) C(5) -179.6(2)
C(4) N(1) C(1) C(2) -0.2(3)
C(4) N(1) C(1) C(18) -180.0(2)
C(6) N(2) C(9) C(8) 0.1(2)
C(6) N(2) C(9) C(23) 179.2(2)
C(9) N(2) C(6) C(5) -178.0(2)
C(9) N(2) C(6) C(7) 0.2(3)
N(1) C(1) C(2) C(3) -0.1(2)
N(1) C(1) C(2) C(19) -178.4(2)
C(18) C(1) C(2) C(3) 179.7(3)
C(18) C(1) C(2) C(19) 1.4(5)
C(1) C(2) C(3) C(4) 0.3(3)
C(1) C(2) C(3) C(21) -176.8(3)
C(1) C(2) C(19) C(20) 84.9(3)
C(3) C(2) C(19) C(20) -92.9(4)
C(19) C(2) C(3) C(4) 178.5(2)
C(19) C(2) C(3) C(21) 1.3(5)
C(2) C(3) C(4) N(1) -0.4(3)
C(2) C(3) C(4) C(5) 179.5(2)
C(21) C(3) C(4) N(1) 176.8(2)
C(21) C(3) C(4) C(5) -3.2(4)
N(1) C(4) C(5) C(6) -2.1(5)
C(3) C(4) C(5) C(6) 177.9(3)
C(4) C(5) C(6) N(2) 0.6(5)
C(4) C(5) C(6) C(7) -177.3(3)
N(2) C(6) C(7) C(8) -0.4(3)
N(2) C(6) C(7) C(22) -178.7(2)
C(5) C(6) C(7) C(8) 177.8(2)
C(5) C(6) C(7) C(22) -0.5(4)
C(6) C(7) C(8) C(9) 0.4(3)
C(6) C(7) C(8) C(10) 179.6(2)
C(22) C(7) C(8) C(9) 178.7(2)
C(22) C(7) C(8) C(10) -2.1(5)
C(7) C(8) C(9) N(2) -0.3(3)
C(7) C(8) C(9) C(23) -179.3(3)
C(7) C(8) C(10) O(1) -8.4(4)
C(7) C(8) C(10) O(2) 171.6(3)
C(9) C(8) C(10) O(1) 170.7(2)
C(9) C(8) C(10) O(2) -9.4(4)
C(10) C(8) C(9) N(2) -179.6(2)
C(10) C(8) C(9) C(23) 1.4(5)
O(1) C(11) C(12) C(13) 76.5(3)
O(1) C(11) C(12) C(17) -102.3(3)
C(11) C(12) C(13) C(14) -178.6(3)
C(11) C(12) C(17) C(16) 179.5(3)
C(13) C(12) C(17) C(16) 0.7(5)
C(17) C(12) C(13) C(14) 0.2(5)
C(12) C(13) C(14) C(15) -1.2(7)
C(13) C(14) C(15) C(16) 1.4(7)
C(14) C(15) C(16) C(17) -0.5(6)
C(15) C(16) C(17) C(12) -0.6(5)
